data_4032358
loop_
_publ_author_name
'Korb, Marcus'
'Lehrich, Steve W.'
'Lang, Heinrich'

_publ_section_title
;
 Reactivity of Ferrocenyl Phosphates Bearing (Hetero-)Aromatics and
 [3]Ferrocenophanes toward Anionic Phospho-Fries Rearrangements
;
_journal_name_full 'The Journal of Organic Chemistry'
_journal_paper_doi 10.1021/acs.joc.7b00030
_journal_year 2017
_chemical_formula_moiety 'C32 H29 Fe2 O4 P'
_chemical_formula_sum 'C32 H29 Fe2 O4 P'
_chemical_formula_weight 620.22
_chemical_name_systematic
;
 ?
;
_space_group_crystal_system triclinic
_space_group_IT_number 2
_space_group_name_Hall '-P 1'
_space_group_name_H-M_alt 'P -1'
_symmetry_space_group_name_Hall '-P 1'
_symmetry_space_group_name_H-M 'P -1'
_atom_sites_solution_hydrogens geom
_audit_creation_method SHELXL-2013
_cell_angle_alpha 67.616(7)
_cell_angle_beta 83.493(5)
_cell_angle_gamma 62.541(6)
_cell_formula_units_Z 2
_cell_length_a 11.1871(6)
_cell_length_b 11.4582(8)
_cell_length_c 12.6451(9)
_cell_measurement_reflns_used 3519
_cell_measurement_temperature 115(8)
_cell_measurement_theta_max 26.9980
_cell_measurement_theta_min 3.4910
_cell_volume 1326.08(18)
_computing_cell_refinement
;
CrysAlisPro, Agilent Technologies,
Version 1.171.37.35 (release 13-08-2014 CrysAlis171 .NET)
(compiled Aug 13 2014,18:06:01)
;
_computing_data_collection
;
CrysAlisPro, Agilent Technologies,
Version 1.171.37.35 (release 13-08-2014 CrysAlis171 .NET)
(compiled Aug 13 2014,18:06:01)
;
_computing_data_reduction
;
CrysAlisPro, Agilent Technologies,
Version 1.171.37.35 (release 13-08-2014 CrysAlis171 .NET)
(compiled Aug 13 2014,18:06:01)
;
_computing_structure_refinement 'SHELXL-2013 (Sheldrick, 2013)'
_computing_structure_solution 'SHELXS-2013 (Sheldrick, 2013)'
_diffrn_ambient_temperature 115(8)
_diffrn_measured_fraction_theta_full 0.995
_diffrn_measured_fraction_theta_max 0.995
_diffrn_measurement_device_type 'oxford gemini s'
_diffrn_measurement_method '\w scans'
_diffrn_radiation_type MoK\a
_diffrn_radiation_wavelength 0.71073
_diffrn_reflns_av_R_equivalents 0.0400
_diffrn_reflns_av_unetI/netI 0.0597
_diffrn_reflns_Laue_measured_fraction_full 0.995
_diffrn_reflns_Laue_measured_fraction_max 0.995
_diffrn_reflns_limit_h_max 13
_diffrn_reflns_limit_h_min -13
_diffrn_reflns_limit_k_max 13
_diffrn_reflns_limit_k_min -11
_diffrn_reflns_limit_l_max 15
_diffrn_reflns_limit_l_min -14
_diffrn_reflns_number 9547
_diffrn_reflns_point_group_measured_fraction_full 0.995
_diffrn_reflns_point_group_measured_fraction_max 0.995
_diffrn_reflns_theta_full 25.000
_diffrn_reflns_theta_max 24.998
_diffrn_reflns_theta_min 3.190
_diffrn_source 'Enhance (Mo) X-ray Source'
_diffrn_standards_decay_% 0
_diffrn_standards_interval_count 50
_diffrn_standards_interval_time 10
_diffrn_standards_number 2
_exptl_absorpt_coefficient_mu 1.192
_exptl_absorpt_correction_T_max 1.00000
_exptl_absorpt_correction_T_min 0.79435
_exptl_absorpt_correction_type multi-scan
_exptl_absorpt_process_details
;
CrysAlisPro, Agilent Technologies,
Version 1.171.37.35 (release 13-08-2014 CrysAlis171 .NET)
(compiled Aug 13 2014,18:06:01)
Empirical absorption correction using spherical harmonics,
 implemented in SCALE3 ABSPACK scaling algorithm.
;
_exptl_crystal_colour orange
_exptl_crystal_density_diffrn 1.553
_exptl_crystal_description block
_exptl_crystal_F_000 640
_exptl_crystal_size_max 0.10
_exptl_crystal_size_mid 0.05
_exptl_crystal_size_min 0.05
_refine_diff_density_max 1.024
_refine_diff_density_min -0.384
_refine_diff_density_rms 0.086
_refine_ls_extinction_method none
_refine_ls_goodness_of_fit_ref 1.032
_refine_ls_hydrogen_treatment constr
_refine_ls_matrix_type full
_refine_ls_number_parameters 354
_refine_ls_number_reflns 4629
_refine_ls_number_restraints 0
_refine_ls_restrained_S_all 1.032
_refine_ls_R_factor_all 0.0648
_refine_ls_R_factor_gt 0.0461
_refine_ls_shift/su_max 0.000
_refine_ls_shift/su_mean 0.000
_refine_ls_structure_factor_coef Fsqd
_refine_ls_weighting_details 'w=1/[\s^2^(Fo^2^)+(0.0532P)^2^+1.7230P] where P=(Fo^2^+2Fc^2^)/3'
_refine_ls_weighting_scheme calc
_refine_ls_wR_factor_gt 0.1101
_refine_ls_wR_factor_ref 0.1169
_reflns_Friedel_coverage 0.000
_reflns_number_gt 3654
_reflns_number_total 4629
_reflns_threshold_expression 'I > 2\s(I)'
_cod_data_source_file jo7b00030_si_001.cif
_cod_data_source_block MK-440-G-F4-N1
_cod_original_cell_volume 1326.08(17)
_cod_database_code 4032358
_shelx_space_group_comment
;
The symmetry employed for this shelxl refinement is uniquely defined
by the following loop, which should always be used as a source of
symmetry information in preference to the above space-group names.
They are only intended as comments.
;
_shelxl_version_number 2013-4

loop_
_space_group_symop_operation_xyz
'x, y, z'
'-x, -y, -z'

loop_
_atom_site_label
_atom_site_type_symbol
_atom_site_fract_x
_atom_site_fract_y
_atom_site_fract_z
_atom_site_U_iso_or_equiv
_atom_site_adp_type
_atom_site_occupancy
_atom_site_site_symmetry_order
_atom_site_calc_flag
_atom_site_refinement_flags_posn
_atom_site_refinement_flags_adp
C1 C 0.5963(3) -0.1516(4) 0.1891(3) 0.0199(8) Uani 1 1 d . .
C2 C 0.7029(4) -0.2214(4) 0.2743(3) 0.0242(9) Uani 1 1 d . .
H2 H 0.6972 -0.2184 0.3472 0.029 Uiso 1 1 calc R U
C3 C 0.8213(4) -0.2977(4) 0.2270(4) 0.0300(9) Uani 1 1 d . .
H3 H 0.9074 -0.3546 0.2643 0.036 Uiso 1 1 calc R U
C4 C 0.7860(4) -0.2726(4) 0.1131(4) 0.0302(10) Uani 1 1 d . .
H4 H 0.8450 -0.3096 0.0632 0.036 Uiso 1 1 calc R U
C5 C 0.6448(4) -0.1810(4) 0.0885(3) 0.0242(8) Uani 1 1 d . .
H5 H 0.5944 -0.1472 0.0203 0.029 Uiso 1 1 calc R U
C6 C 0.6507(4) 0.1260(5) 0.0855(3) 0.0303(9) Uani 1 1 d . .
H6 H 0.5599 0.1834 0.0895 0.036 Uiso 1 1 calc R U
C7 C 0.7538(4) 0.0584(5) 0.1747(4) 0.0322(10) Uani 1 1 d . .
H7 H 0.7424 0.0639 0.2469 0.039 Uiso 1 1 calc R U
C8 C 0.8766(4) -0.0186(5) 0.1348(4) 0.0407(12) Uani 1 1 d . .
H8 H 0.9606 -0.0727 0.1758 0.049 Uiso 1 1 calc R U
C9 C 0.8488(5) 0.0016(5) 0.0197(4) 0.0407(12) Uani 1 1 d . .
H9 H 0.9113 -0.0373 -0.0275 0.049 Uiso 1 1 calc R U
C10 C 0.7081(5) 0.0921(5) -0.0094(4) 0.0353(11) Uani 1 1 d . .
H10 H 0.6623 0.1233 -0.0793 0.042 Uiso 1 1 calc R U
C11 C 0.2311(4) 0.1028(4) 0.2488(3) 0.0223(8) Uani 1 1 d . .
C12 C 0.1786(4) 0.2535(4) 0.1914(3) 0.0241(9) Uani 1 1 d . .
C13 C 0.0348(4) 0.3160(4) 0.1785(3) 0.0270(9) Uani 1 1 d . .
H13 H -0.0237 0.4123 0.1465 0.032 Uiso 1 1 calc R U
C14 C -0.0029(4) 0.2044(5) 0.2236(3) 0.0307(10) Uani 1 1 d . .
H14 H -0.0907 0.2155 0.2245 0.037 Uiso 1 1 calc R U
C15 C 0.1147(4) 0.0742(4) 0.2666(3) 0.0248(9) Uani 1 1 d . .
H15 H 0.1176 -0.0148 0.3006 0.030 Uiso 1 1 calc R U
C16 C 0.2089(4) 0.1516(5) 0.4942(3) 0.0289(9) Uani 1 1 d . .
H16 H 0.3025 0.1049 0.5070 0.035 Uiso 1 1 calc R U
C17 C 0.1285(4) 0.2990(5) 0.4434(4) 0.0332(10) Uani 1 1 d . .
H17 H 0.1600 0.3666 0.4170 0.040 Uiso 1 1 calc R U
C18 C -0.0089(4) 0.3273(5) 0.4391(4) 0.0339(10) Uani 1 1 d . .
H18 H -0.0828 0.4163 0.4094 0.041 Uiso 1 1 calc R U
C19 C -0.0134(4) 0.1945(5) 0.4886(3) 0.0329(10) Uani 1 1 d . .
H19 H -0.0906 0.1816 0.4970 0.039 Uiso 1 1 calc R U
C20 C 0.1211(4) 0.0863(5) 0.5226(3) 0.0306(9) Uani 1 1 d . .
H20 H 0.1478 -0.0104 0.5573 0.037 Uiso 1 1 calc R U
C21 C 0.1936(5) 0.4674(5) 0.1202(4) 0.0388(11) Uani 1 1 d . .
H21A H 0.1286 0.5084 0.0569 0.058 Uiso 1 1 calc R U
H21B H 0.2591 0.5028 0.0975 0.058 Uiso 1 1 calc R U
H21C H 0.1484 0.4924 0.1833 0.058 Uiso 1 1 calc R U
C22 C 0.4446(3) -0.1964(4) 0.5233(3) 0.0188(8) Uani 1 1 d . .
H22 H 0.4789 -0.1393 0.5301 0.023 Uiso 1 1 calc R U
C23 C 0.4030(3) -0.1740(4) 0.4167(3) 0.0172(8) Uani 1 1 d . .
C24 C 0.3560(3) -0.2662(4) 0.4052(3) 0.0193(8) Uani 1 1 d . .
C25 C 0.3504(3) -0.3723(4) 0.5003(3) 0.0203(8) Uani 1 1 d . .
H25 H 0.3218 -0.4330 0.4920 0.024 Uiso 1 1 calc R U
C26 C 0.3875(3) -0.3916(4) 0.6115(3) 0.0198(8) Uani 1 1 d . .
C27 C 0.3752(4) -0.4956(4) 0.7122(3) 0.0252(9) Uani 1 1 d . .
H27 H 0.3436 -0.5553 0.7063 0.030 Uiso 1 1 calc R U
C28 C 0.4096(4) -0.5082(4) 0.8177(3) 0.0312(10) Uani 1 1 d . .
H28 H 0.3999 -0.5757 0.8832 0.037 Uiso 1 1 calc R U
C29 C 0.4593(4) -0.4208(5) 0.8289(3) 0.0327(10) Uani 1 1 d . .
H29 H 0.4821 -0.4308 0.9014 0.039 Uiso 1 1 calc R U
C30 C 0.4745(4) -0.3214(4) 0.7340(3) 0.0268(9) Uani 1 1 d . .
H30 H 0.5094 -0.2652 0.7417 0.032 Uiso 1 1 calc R U
C31 C 0.4374(3) -0.3040(4) 0.6242(3) 0.0205(8) Uani 1 1 d . .
C32 C 0.2607(4) -0.3204(4) 0.2817(3) 0.0266(9) Uani 1 1 d . .
H32A H 0.3258 -0.4186 0.3099 0.040 Uiso 1 1 calc R U
H32B H 0.2364 -0.2898 0.2018 0.040 Uiso 1 1 calc R U
H32C H 0.1816 -0.3082 0.3239 0.040 Uiso 1 1 calc R U
O1 O 0.4592(2) -0.0649(3) 0.1934(2) 0.0197(6) Uani 1 1 d . .
O2 O 0.2597(3) 0.3174(3) 0.1544(2) 0.0291(6) Uani 1 1 d . .
O3 O 0.3178(2) -0.2376(3) 0.2960(2) 0.0226(6) Uani 1 1 d . .
O4 O 0.4780(2) 0.0364(3) 0.3385(2) 0.0193(6) Uani 1 1 d . .
P1 P 0.40163(9) -0.01948(10) 0.30150(8) 0.0176(2) Uani 1 1 d . .
Fe1 Fe 0.74042(5) -0.08823(6) 0.12973(5) 0.02365(17) Uani 1 1 d . .
Fe2 Fe 0.10049(5) 0.20048(6) 0.34949(5) 0.02280(17) Uani 1 1 d . .

loop_
_atom_site_aniso_label
_atom_site_aniso_U_11
_atom_site_aniso_U_22
_atom_site_aniso_U_33
_atom_site_aniso_U_23
_atom_site_aniso_U_13
_atom_site_aniso_U_12
C1 0.0193(18) 0.021(2) 0.024(2) -0.0089(17) 0.0060(15) -0.0139(16)
C2 0.029(2) 0.031(2) 0.016(2) -0.0057(17) 0.0020(16) -0.0189(19)
C3 0.022(2) 0.024(2) 0.036(2) -0.0051(19) -0.0027(17) -0.0072(17)
C4 0.027(2) 0.029(2) 0.035(2) -0.018(2) 0.0105(18) -0.0110(19)
C5 0.030(2) 0.027(2) 0.019(2) -0.0069(17) 0.0012(16) -0.0174(18)
C6 0.041(2) 0.031(2) 0.029(2) -0.0079(19) -0.0011(19) -0.026(2)
C7 0.043(2) 0.042(3) 0.026(2) -0.012(2) 0.0009(19) -0.031(2)
C8 0.029(2) 0.054(3) 0.047(3) -0.012(2) 0.002(2) -0.030(2)
C9 0.045(3) 0.067(3) 0.034(3) -0.023(2) 0.019(2) -0.045(3)
C10 0.051(3) 0.047(3) 0.023(2) -0.004(2) 0.0032(19) -0.041(2)
C11 0.0249(19) 0.029(2) 0.0161(19) -0.0112(17) 0.0037(15) -0.0131(17)
C12 0.026(2) 0.030(2) 0.018(2) -0.0093(17) -0.0010(16) -0.0139(18)
C13 0.024(2) 0.029(2) 0.020(2) -0.0064(18) -0.0060(16) -0.0065(18)
C14 0.0198(19) 0.045(3) 0.032(2) -0.017(2) -0.0015(17) -0.0147(19)
C15 0.0234(19) 0.029(2) 0.026(2) -0.0130(18) -0.0014(16) -0.0120(18)
C16 0.028(2) 0.042(3) 0.019(2) -0.0173(19) -0.0011(16) -0.0120(19)
C17 0.044(2) 0.043(3) 0.027(2) -0.021(2) 0.0065(19) -0.025(2)
C18 0.030(2) 0.037(3) 0.028(2) -0.017(2) 0.0021(18) -0.007(2)
C19 0.026(2) 0.043(3) 0.027(2) -0.016(2) 0.0100(17) -0.014(2)
C20 0.030(2) 0.034(2) 0.025(2) -0.0116(19) 0.0044(17) -0.0121(19)
C21 0.041(2) 0.030(3) 0.039(3) -0.004(2) -0.003(2) -0.017(2)
C22 0.0167(17) 0.020(2) 0.021(2) -0.0071(16) 0.0027(15) -0.0100(16)
C23 0.0166(17) 0.0182(19) 0.0158(19) -0.0062(15) 0.0014(14) -0.0072(15)
C24 0.0132(16) 0.025(2) 0.022(2) -0.0125(17) 0.0023(14) -0.0077(16)
C25 0.0191(18) 0.020(2) 0.025(2) -0.0087(17) 0.0020(15) -0.0111(16)
C26 0.0182(17) 0.020(2) 0.021(2) -0.0072(16) 0.0037(15) -0.0097(16)
C27 0.0245(19) 0.024(2) 0.026(2) -0.0064(17) 0.0015(16) -0.0129(18)
C28 0.042(2) 0.028(2) 0.020(2) -0.0011(18) 0.0033(18) -0.020(2)
C29 0.050(3) 0.035(3) 0.014(2) -0.0058(18) -0.0006(18) -0.022(2)
C30 0.037(2) 0.027(2) 0.018(2) -0.0073(17) -0.0007(17) -0.0167(19)
C31 0.0196(18) 0.024(2) 0.0166(19) -0.0080(16) 0.0037(15) -0.0091(16)
C32 0.032(2) 0.033(2) 0.024(2) -0.0111(18) -0.0021(17) -0.0212(19)
O1 0.0182(12) 0.0285(15) 0.0166(13) -0.0085(11) 0.0027(10) -0.0143(12)
O2 0.0293(14) 0.0236(16) 0.0296(16) -0.0041(12) 0.0000(12) -0.0124(13)
O3 0.0297(14) 0.0283(15) 0.0198(14) -0.0097(12) 0.0013(11) -0.0202(13)
O4 0.0221(13) 0.0218(14) 0.0172(13) -0.0058(11) 0.0005(10) -0.0134(11)
P1 0.0194(5) 0.0223(5) 0.0140(5) -0.0063(4) 0.0022(4) -0.0123(4)
Fe1 0.0217(3) 0.0328(4) 0.0219(3) -0.0105(3) 0.0049(2) -0.0172(3)
Fe2 0.0182(3) 0.0289(3) 0.0201(3) -0.0096(2) 0.0006(2) -0.0092(2)

loop_
_atom_type_symbol
_atom_type_description
_atom_type_scat_dispersion_real
_atom_type_scat_dispersion_imag
_atom_type_scat_source
C C 0.0033 0.0016 'International Tables Vol C Tables 4.2.6.8 and 6.1.1.4'
H H 0.0000 0.0000 'International Tables Vol C Tables 4.2.6.8 and 6.1.1.4'
O O 0.0106 0.0060 'International Tables Vol C Tables 4.2.6.8 and 6.1.1.4'
P P 0.1023 0.0942 'International Tables Vol C Tables 4.2.6.8 and 6.1.1.4'
Fe Fe 0.3463 0.8444 'International Tables Vol C Tables 4.2.6.8 and 6.1.1.4'

loop_
_geom_angle_atom_site_label_1
_geom_angle_atom_site_label_2
_geom_angle_atom_site_label_3
_geom_angle
O1 C1 C2 129.1(3)
O1 C1 C5 120.5(3)
C2 C1 C5 110.3(3)
O1 C1 Fe1 126.9(2)
C2 C1 Fe1 70.3(2)
C5 C1 Fe1 70.0(2)
C1 C2 C3 106.5(3)
C1 C2 Fe1 69.1(2)
C3 C2 Fe1 69.1(2)
C1 C2 H2 126.7
C3 C2 H2 126.7
Fe1 C2 H2 126.6
C4 C3 C2 108.6(3)
C4 C3 Fe1 69.4(2)
C2 C3 Fe1 69.9(2)
C4 C3 H3 125.7
C2 C3 H3 125.7
Fe1 C3 H3 126.7
C3 C4 C5 108.3(3)
C3 C4 Fe1 69.5(2)
C5 C4 Fe1 70.0(2)
C3 C4 H4 125.8
C5 C4 H4 125.8
Fe1 C4 H4 126.2
C4 C5 C1 106.2(3)
C4 C5 Fe1 68.9(2)
C1 C5 Fe1 68.8(2)
C4 C5 H5 126.9
C1 C5 H5 126.9
Fe1 C5 H5 126.9
C10 C6 C7 108.8(4)
C10 C6 Fe1 70.3(3)
C7 C6 Fe1 69.6(2)
C10 C6 H6 125.6
C7 C6 H6 125.6
Fe1 C6 H6 126.1
C8 C7 C6 108.0(4)
C8 C7 Fe1 69.7(2)
C6 C7 Fe1 69.7(2)
C8 C7 H7 126.0
C6 C7 H7 126.0
Fe1 C7 H7 126.2
C7 C8 C9 107.7(4)
C7 C8 Fe1 69.8(2)
C9 C8 Fe1 69.4(2)
C7 C8 H8 126.2
C9 C8 H8 126.2
Fe1 C8 H8 126.2
C10 C9 C8 107.5(4)
C10 C9 Fe1 70.0(2)
C8 C9 Fe1 69.4(2)
C10 C9 H9 126.2
C8 C9 H9 126.2
Fe1 C9 H9 125.9
C6 C10 C9 108.1(4)
C6 C10 Fe1 69.7(2)
C9 C10 Fe1 69.2(3)
C6 C10 H10 126.0
C9 C10 H10 126.0
Fe1 C10 H10 126.6
C12 C11 C15 106.2(3)
C12 C11 P1 126.0(3)
C15 C11 P1 127.4(3)
C12 C11 Fe2 70.8(2)
C15 C11 Fe2 68.6(2)
P1 C11 Fe2 119.89(19)
O2 C12 C13 128.7(4)
O2 C12 C11 122.4(3)
C13 C12 C11 108.9(3)
O2 C12 Fe2 130.0(3)
C13 C12 Fe2 69.4(2)
C11 C12 Fe2 68.4(2)
C14 C13 C12 107.7(4)
C14 C13 Fe2 69.2(2)
C12 C13 Fe2 70.3(2)
C14 C13 H13 126.1
C12 C13 H13 126.1
Fe2 C13 H13 126.0
C15 C14 C13 108.8(3)
C15 C14 Fe2 69.2(2)
C13 C14 Fe2 70.3(2)
C15 C14 H14 125.6
C13 C14 H14 125.6
Fe2 C14 H14 126.6
C14 C15 C11 108.3(3)
C14 C15 Fe2 70.4(2)
C11 C15 Fe2 69.4(2)
C14 C15 H15 125.8
C11 C15 H15 125.8
Fe2 C15 H15 126.0
C17 C16 C20 107.8(4)
C17 C16 Fe2 69.8(2)
C20 C16 Fe2 69.4(2)
C17 C16 H16 126.1
C20 C16 H16 126.1
Fe2 C16 H16 126.2
C16 C17 C18 108.6(4)
C16 C17 Fe2 70.1(2)
C18 C17 Fe2 69.6(2)
C16 C17 H17 125.7
C18 C17 H17 125.7
Fe2 C17 H17 126.2
C17 C18 C19 107.8(4)
C17 C18 Fe2 69.9(2)
C19 C18 Fe2 69.7(2)
C17 C18 H18 126.1
C19 C18 H18 126.1
Fe2 C18 H18 125.9
C20 C19 C18 107.6(4)
C20 C19 Fe2 69.8(2)
C18 C19 Fe2 69.5(2)
C20 C19 H19 126.2
C18 C19 H19 126.2
Fe2 C19 H19 126.1
C19 C20 C16 108.2(4)
C19 C20 Fe2 69.8(2)
C16 C20 Fe2 69.8(2)
C19 C20 H20 125.9
C16 C20 H20 125.9
Fe2 C20 H20 126.1
O2 C21 H21A 109.5
O2 C21 H21B 109.5
H21A C21 H21B 109.5
O2 C21 H21C 109.5
H21A C21 H21C 109.5
H21B C21 H21C 109.5
C23 C22 C31 122.3(3)
C23 C22 H22 118.9
C31 C22 H22 118.9
C22 C23 C24 119.0(3)
C22 C23 P1 115.6(3)
C24 C23 P1 125.2(3)
O3 C24 C25 124.8(3)
O3 C24 C23 115.3(3)
C25 C24 C23 120.0(3)
C24 C25 C26 121.2(3)
C24 C25 H25 119.4
C26 C25 H25 119.4
C31 C26 C25 119.6(3)
C31 C26 C27 118.1(3)
C25 C26 C27 122.3(3)
C28 C27 C26 120.2(4)
C28 C27 H27 119.9
C26 C27 H27 119.9
C27 C28 C29 121.0(4)
C27 C28 H28 119.5
C29 C28 H28 119.5
C30 C29 C28 120.4(4)
C30 C29 H29 119.8
C28 C29 H29 119.8
C29 C30 C31 119.9(4)
C29 C30 H30 120.1
C31 C30 H30 120.1
C30 C31 C26 120.4(3)
C30 C31 C22 121.7(3)
C26 C31 C22 117.9(3)
O3 C32 H32A 109.5
O3 C32 H32B 109.5
H32A C32 H32B 109.5
O3 C32 H32C 109.5
H32A C32 H32C 109.5
H32B C32 H32C 109.5
C1 O1 P1 122.3(2)
C12 O2 C21 115.4(3)
C24 O3 C32 117.0(3)
O4 P1 O1 113.88(13)
O4 P1 C11 115.59(17)
O1 P1 C11 100.55(15)
O4 P1 C23 110.84(15)
O1 P1 C23 107.02(15)
C11 P1 C23 108.18(16)
C1 Fe1 C4 68.61(15)
C1 Fe1 C3 68.25(15)
C4 Fe1 C3 41.14(17)
C1 Fe1 C2 40.59(15)
C4 Fe1 C2 69.45(16)
C3 Fe1 C2 41.08(16)
C1 Fe1 C9 160.73(17)
C4 Fe1 C9 108.06(18)
C3 Fe1 C9 122.58(18)
C2 Fe1 C9 157.77(17)
C1 Fe1 C5 41.13(14)
C4 Fe1 C5 41.08(16)
C3 Fe1 C5 69.24(16)
C2 Fe1 C5 69.62(15)
C9 Fe1 C5 123.89(17)
C1 Fe1 C8 156.20(17)
C4 Fe1 C8 125.12(18)
C3 Fe1 C8 108.09(18)
C2 Fe1 C8 121.05(17)
C9 Fe1 C8 41.17(18)
C5 Fe1 C8 161.68(17)
C1 Fe1 C7 120.71(15)
C4 Fe1 C7 161.57(17)
C3 Fe1 C7 124.23(17)
C2 Fe1 C7 106.48(16)
C9 Fe1 C7 68.54(18)
C5 Fe1 C7 155.97(16)
C8 Fe1 C7 40.48(18)
C1 Fe1 C6 106.93(16)
C4 Fe1 C6 156.51(17)
C3 Fe1 C6 160.59(17)
C2 Fe1 C6 123.10(16)
C9 Fe1 C6 68.12(19)
C5 Fe1 C6 120.35(16)
C8 Fe1 C6 68.28(18)
C7 Fe1 C6 40.70(16)
C1 Fe1 C10 123.58(16)
C4 Fe1 C10 121.92(17)
C3 Fe1 C10 158.27(17)
C2 Fe1 C10 159.36(17)
C9 Fe1 C10 40.81(18)
C5 Fe1 C10 106.72(16)
C8 Fe1 C10 68.67(18)
C7 Fe1 C10 68.16(17)
C6 Fe1 C10 40.01(17)
C15 Fe2 C11 41.95(14)
C15 Fe2 C14 40.44(16)
C11 Fe2 C14 69.32(15)
C15 Fe2 C18 150.00(16)
C11 Fe2 C18 166.90(16)
C14 Fe2 C18 117.17(17)
C15 Fe2 C19 116.56(17)
C11 Fe2 C19 150.88(17)
C14 Fe2 C19 107.32(16)
C18 Fe2 C19 40.88(17)
C15 Fe2 C20 107.98(17)
C11 Fe2 C20 117.85(16)
C14 Fe2 C20 128.35(17)
C18 Fe2 C20 68.18(17)
C19 Fe2 C20 40.40(16)
C15 Fe2 C17 167.88(16)
C11 Fe2 C17 128.74(16)
C14 Fe2 C17 150.98(18)
C18 Fe2 C17 40.51(16)
C19 Fe2 C17 68.30(17)
C20 Fe2 C17 67.91(18)
C15 Fe2 C16 129.59(16)
C11 Fe2 C16 108.26(15)
C14 Fe2 C16 167.24(18)
C18 Fe2 C16 68.01(17)
C19 Fe2 C16 68.33(16)
C20 Fe2 C16 40.76(16)
C17 Fe2 C16 40.02(17)
C15 Fe2 C13 68.52(16)
C11 Fe2 C13 69.14(15)
C14 Fe2 C13 40.54(16)
C18 Fe2 C13 107.75(17)
C19 Fe2 C13 128.03(16)
C20 Fe2 C13 166.18(16)
C17 Fe2 C13 118.23(18)
C16 Fe2 C13 151.46(17)
C15 Fe2 C12 68.58(16)
C11 Fe2 C12 40.81(15)
C14 Fe2 C12 67.90(15)
C18 Fe2 C12 128.88(17)
C19 Fe2 C12 166.59(17)
C20 Fe2 C12 152.24(15)
C17 Fe2 C12 109.37(16)
C16 Fe2 C12 119.02(15)
C13 Fe2 C12 40.36(15)

loop_
_geom_bond_atom_site_label_1
_geom_bond_atom_site_label_2
_geom_bond_distance
C1 O1 1.399(4)
C1 C2 1.406(5)
C1 C5 1.425(5)
C1 Fe1 2.020(3)
C2 C3 1.424(5)
C2 Fe1 2.034(4)
C2 H2 0.9300
C3 C4 1.421(6)
C3 Fe1 2.023(4)
C3 H3 0.9300
C4 C5 1.423(5)
C4 Fe1 2.021(4)
C4 H4 0.9300
C5 Fe1 2.036(4)
C5 H5 0.9300
C6 C10 1.397(6)
C6 C7 1.417(6)
C6 Fe1 2.038(4)
C6 H6 0.9300
C7 C8 1.409(6)
C7 Fe1 2.037(4)
C7 H7 0.9300
C8 C9 1.431(6)
C8 Fe1 2.036(4)
C8 H8 0.9300
C9 C10 1.422(6)
C9 Fe1 2.035(4)
C9 H9 0.9300
C10 Fe1 2.045(4)
C10 H10 0.9300
C11 C12 1.435(5)
C11 C15 1.458(5)
C11 P1 1.777(4)
C11 Fe2 2.041(4)
C12 O2 1.354(4)
C12 C13 1.426(5)
C12 Fe2 2.073(4)
C13 C14 1.423(6)
C13 Fe2 2.061(4)
C13 H13 0.9300
C14 C15 1.409(6)
C14 Fe2 2.047(4)
C14 H14 0.9300
C15 Fe2 2.031(4)
C15 H15 0.9300
C16 C17 1.406(6)
C16 C20 1.431(6)
C16 Fe2 2.056(4)
C16 H16 0.9300
C17 C18 1.420(6)
C17 Fe2 2.053(4)
C17 H17 0.9300
C18 C19 1.431(6)
C18 Fe2 2.048(4)
C18 H18 0.9300
C19 C20 1.417(6)
C19 Fe2 2.051(4)
C19 H19 0.9300
C20 Fe2 2.052(4)
C20 H20 0.9300
C21 O2 1.423(5)
C21 H21A 0.9600
C21 H21B 0.9600
C21 H21C 0.9600
C22 C23 1.367(5)
C22 C31 1.423(5)
C22 H22 0.9300
C23 C24 1.435(5)
C23 P1 1.809(4)
C24 O3 1.362(4)
C24 C25 1.368(5)
C25 C26 1.416(5)
C25 H25 0.9300
C26 C31 1.416(5)
C26 C27 1.420(5)
C27 C28 1.367(6)
C27 H27 0.9300
C28 C29 1.404(6)
C28 H28 0.9300
C29 C30 1.363(6)
C29 H29 0.9300
C30 C31 1.409(5)
C30 H30 0.9300
C32 O3 1.434(4)
C32 H32A 0.9600
C32 H32B 0.9600
C32 H32C 0.9600
O1 P1 1.609(2)
O4 P1 1.477(2)

loop_
_geom_torsion_atom_site_label_1
_geom_torsion_atom_site_label_2
_geom_torsion_atom_site_label_3
_geom_torsion_atom_site_label_4
_geom_torsion
O1 C1 C2 C3 178.8(3)
C5 C1 C2 C3 -0.5(4)
Fe1 C1 C2 C3 -59.2(3)
O1 C1 C2 Fe1 -122.0(4)
C5 C1 C2 Fe1 58.7(3)
C1 C2 C3 C4 0.6(4)
Fe1 C2 C3 C4 -58.7(3)
C1 C2 C3 Fe1 59.3(3)
C2 C3 C4 C5 -0.4(5)
Fe1 C3 C4 C5 -59.4(3)
C2 C3 C4 Fe1 59.0(3)
C3 C4 C5 C1 0.1(4)
Fe1 C4 C5 C1 -59.0(3)
C3 C4 C5 Fe1 59.1(3)
O1 C1 C5 C4 -179.1(3)
C2 C1 C5 C4 0.2(4)
Fe1 C1 C5 C4 59.1(3)
O1 C1 C5 Fe1 121.8(3)
C2 C1 C5 Fe1 -58.8(3)
C10 C6 C7 C8 -0.1(5)
Fe1 C6 C7 C8 59.4(3)
C10 C6 C7 Fe1 -59.5(3)
C6 C7 C8 C9 -0.1(5)
Fe1 C7 C8 C9 59.3(3)
C6 C7 C8 Fe1 -59.4(3)
C7 C8 C9 C10 0.3(5)
Fe1 C8 C9 C10 59.8(3)
C7 C8 C9 Fe1 -59.5(3)
C7 C6 C10 C9 0.3(5)
Fe1 C6 C10 C9 -58.8(3)
C7 C6 C10 Fe1 59.1(3)
C8 C9 C10 C6 -0.4(5)
Fe1 C9 C10 C6 59.1(3)
C8 C9 C10 Fe1 -59.5(3)
C15 C11 C12 O2 -175.6(3)
P1 C11 C12 O2 11.0(5)
Fe2 C11 C12 O2 124.5(3)
C15 C11 C12 C13 2.3(4)
P1 C11 C12 C13 -171.1(3)
Fe2 C11 C12 C13 -57.6(3)
C15 C11 C12 Fe2 59.8(2)
P1 C11 C12 Fe2 -113.5(3)
O2 C12 C13 C14 175.4(4)
C11 C12 C13 C14 -2.3(4)
Fe2 C12 C13 C14 -59.3(3)
O2 C12 C13 Fe2 -125.3(4)
C11 C12 C13 Fe2 57.0(3)
C12 C13 C14 C15 1.4(4)
Fe2 C13 C14 C15 -58.6(3)
C12 C13 C14 Fe2 60.0(3)
C13 C14 C15 C11 0.0(4)
Fe2 C14 C15 C11 -59.2(3)
C13 C14 C15 Fe2 59.2(3)
C12 C11 C15 C14 -1.4(4)
P1 C11 C15 C14 171.9(3)
Fe2 C11 C15 C14 59.8(3)
C12 C11 C15 Fe2 -61.3(2)
P1 C11 C15 Fe2 112.0(3)
C20 C16 C17 C18 -0.2(4)
Fe2 C16 C17 C18 59.1(3)
C20 C16 C17 Fe2 -59.3(3)
C16 C17 C18 C19 0.2(4)
Fe2 C17 C18 C19 59.6(3)
C16 C17 C18 Fe2 -59.4(3)
C17 C18 C19 C20 -0.1(5)
Fe2 C18 C19 C20 59.7(3)
C17 C18 C19 Fe2 -59.8(3)
C18 C19 C20 C16 0.0(4)
Fe2 C19 C20 C16 59.4(3)
C18 C19 C20 Fe2 -59.5(3)
C17 C16 C20 C19 0.1(4)
Fe2 C16 C20 C19 -59.4(3)
C17 C16 C20 Fe2 59.5(3)
C31 C22 C23 C24 -2.9(5)
C31 C22 C23 P1 173.0(3)
C22 C23 C24 O3 -179.3(3)
P1 C23 C24 O3 5.2(4)
C22 C23 C24 C25 1.6(5)
P1 C23 C24 C25 -174.0(3)
O3 C24 C25 C26 -177.6(3)
C23 C24 C25 C26 1.4(5)
C24 C25 C26 C31 -3.1(5)
C24 C25 C26 C27 176.3(3)
C31 C26 C27 C28 0.7(5)
C25 C26 C27 C28 -178.6(4)
C26 C27 C28 C29 -1.0(6)
C27 C28 C29 C30 -0.1(6)
C28 C29 C30 C31 1.4(6)
C29 C30 C31 C26 -1.6(6)
C29 C30 C31 C22 176.5(4)
C25 C26 C31 C30 179.9(3)
C27 C26 C31 C30 0.5(5)
C25 C26 C31 C22 1.7(5)
C27 C26 C31 C22 -177.6(3)
C23 C22 C31 C30 -176.9(3)
C23 C22 C31 C26 1.3(5)
C2 C1 O1 P1 5.3(5)
C5 C1 O1 P1 -175.4(3)
Fe1 C1 O1 P1 -88.5(3)
C13 C12 O2 C21 14.6(6)
C11 C12 O2 C21 -168.0(4)
Fe2 C12 O2 C21 -80.1(4)
C25 C24 O3 C32 3.7(5)
C23 C24 O3 C32 -175.4(3)
C1 O1 P1 O4 49.2(3)
C1 O1 P1 C11 173.5(3)
C1 O1 P1 C23 -73.6(3)
C12 C11 P1 O4 30.0(4)
C15 C11 P1 O4 -142.0(3)
Fe2 C11 P1 O4 -57.1(3)
C12 C11 P1 O1 -93.1(3)
C15 C11 P1 O1 94.9(3)
Fe2 C11 P1 O1 179.80(19)
C12 C11 P1 C23 154.9(3)
C15 C11 P1 C23 -17.1(4)
Fe2 C11 P1 C23 67.8(2)
C22 C23 P1 O4 14.1(3)
C24 C23 P1 O4 -170.3(3)
C22 C23 P1 O1 138.8(3)
C24 C23 P1 O1 -45.6(3)
C22 C23 P1 C11 -113.6(3)
C24 C23 P1 C11 62.0(3)
